data_7120200
loop_
_publ_author_name
'Silk, Mitchell'
'Newman, Janet'
'Ratcliffe, Julian'
'White, Jacinta'
'Caradoc-Davies, Tom'
'Price, Jason R.'
'Perrier, Sebastien'
'Thompson, Philip Evan'
'Chalmers, David K.'

_publ_section_title
;
 Parallel and Antiparallel Cyclic D/L Peptide Nanotubes
;
_journal_name_full 'Chem. Commun.'
_journal_paper_doi 10.1039/C7CC00846E
_journal_year 2017
_chemical_absolute_configuration syn
_chemical_formula_moiety 'C32 H48 N10 O12, 2(C3F6O1H1), 4(H2O)'
_chemical_formula_sum 'C38 H66 F18 N10 O15'
_chemical_formula_weight 1245.00
_chemical_properties_physical ', Air-sensitive,radiation damage'
_space_group_crystal_system monoclinic
_space_group_IT_number 5
_space_group_name_Hall 'C 2y'
_space_group_name_H-M_alt 'C 1 2 1'
_symmetry_space_group_name_Hall 'C 2y'
_symmetry_space_group_name_H-M 'C 1 2 1'
_atom_sites_solution_hydrogens geom
_audit_creation_method SHELXL-2014/7
_audit_update_record
;
2017-05-19 deposited with the CCDC.
2017-05-30 downloaded from the CCDC.
;
_cell_angle_alpha 90
_cell_angle_beta 100.38(3)
_cell_angle_gamma 90
_cell_formula_units_Z 2
_cell_length_a 29.780(6)
_cell_length_b 4.7000(9)
_cell_length_c 20.220(4)
_cell_measurement_reflns_used 826
_cell_measurement_temperature 100(2)
_cell_volume 2783.8(10)
_computing_cell_refinement 'XDS (Kabsch, 1993)'
_computing_data_collection 'BluIce (McPhillips, 2002)'
_computing_data_reduction 'XDS (Kabsch, 1993)'
_computing_molecular_graphics 'SHELXLE (H\"ubschle, 2011)'
_computing_publication_material 'enCIFer (Allen, 2004)'
_computing_structure_refinement 'SHELXL-2014/7 (Sheldrick, 2014)'
_computing_structure_solution 'SHELXT-2014 (Sheldrick, 1990)'
_diffrn_ambient_temperature 100(2)
_diffrn_measured_fraction_theta_full 0.950
_diffrn_measured_fraction_theta_max 0.950
_diffrn_measurement_device_type 'ADSC Quantum 315r'
_diffrn_measurement_method 'Phi Scan'
_diffrn_radiation_type synchrotron
_diffrn_radiation_wavelength 0.95369
_diffrn_reflns_av_R_equivalents 0.1269
_diffrn_reflns_av_unetI/netI 0.1109
_diffrn_reflns_Laue_measured_fraction_full 0.950
_diffrn_reflns_Laue_measured_fraction_max 0.950
_diffrn_reflns_limit_h_max 30
_diffrn_reflns_limit_h_min -30
_diffrn_reflns_limit_k_max 4
_diffrn_reflns_limit_k_min -4
_diffrn_reflns_limit_l_max 21
_diffrn_reflns_limit_l_min -21
_diffrn_reflns_number 14129
_diffrn_reflns_point_group_measured_fraction_full 0.939
_diffrn_reflns_point_group_measured_fraction_max 0.939
_diffrn_reflns_theta_full 30.227
_diffrn_reflns_theta_max 30.227
_diffrn_reflns_theta_min 1.374
_diffrn_source 'MX2 Beamline Australian Synchrotron'
_exptl_absorpt_coefficient_mu 0.321
_exptl_absorpt_correction_T_max 0.8543
_exptl_absorpt_correction_T_min 0.7616
_exptl_absorpt_correction_type multi-scan
_exptl_absorpt_process_details 'SADABS (Sheldrick, 1996)'
_exptl_crystal_colour colourless
_exptl_crystal_density_diffrn 1.485
_exptl_crystal_description needle
_exptl_crystal_F_000 1292
_exptl_crystal_size_max 0.35
_exptl_crystal_size_mid 0.004
_exptl_crystal_size_min 0.002
_refine_diff_density_max 0.394
_refine_diff_density_min -0.347
_refine_diff_density_rms 0.081
_refine_ls_abs_structure_details
;
 Flack x determined using 961 quotients [(I+)-(I-)]/[(I+)+(I-)]
 (Parsons, Flack and Wagner, Acta Cryst. B69 (2013) 249-259).
;
_refine_ls_abs_structure_Flack 0.2(4)
_refine_ls_extinction_method none
_refine_ls_goodness_of_fit_ref 1.211
_refine_ls_hydrogen_treatment constr
_refine_ls_matrix_type full
_refine_ls_number_parameters 352
_refine_ls_number_reflns 3194
_refine_ls_number_restraints 251
_refine_ls_restrained_S_all 1.191
_refine_ls_R_factor_all 0.1152
_refine_ls_R_factor_gt 0.1068
_refine_ls_shift/su_max 0.014
_refine_ls_shift/su_mean 0.001
_refine_ls_structure_factor_coef Fsqd
_refine_ls_weighting_details 'w=1/[\s^2^(Fo^2^)+(0.2000P)^2^] where P=(Fo^2^+2Fc^2^)/3'
_refine_ls_weighting_scheme calc
_refine_ls_wR_factor_gt 0.2794
_refine_ls_wR_factor_ref 0.2918
_reflns_Friedel_coverage 0.715
_reflns_Friedel_fraction_full 0.923
_reflns_Friedel_fraction_max 0.923
_reflns_number_gt 2765
_reflns_number_total 3194
_reflns_threshold_expression 'I > 2\s(I)'
_cod_data_source_file c7cc00846e2.cif
_cod_data_source_block c2_a_sq
_cod_database_code 7120200
_shelx_shelxl_version_number 2014/7
_shelx_space_group_comment
;
The symmetry employed for this shelxl refinement is uniquely defined
by the following loop, which should always be used as a source of
symmetry information in preference to the above space-group names.
They are only intended as comments.
;

loop_
_space_group_symop_operation_xyz
'x, y, z'
'-x, y, -z'
'x+1/2, y+1/2, z'
'-x+1/2, y+1/2, -z'

loop_
_atom_site_label
_atom_site_type_symbol
_atom_site_fract_x
_atom_site_fract_y
_atom_site_fract_z
_atom_site_U_iso_or_equiv
_atom_site_adp_type
_atom_site_occupancy
_atom_site_site_symmetry_order
_atom_site_calc_flag
_atom_site_refinement_flags_posn
_atom_site_refinement_flags_adp
_atom_site_refinement_flags_occupancy
_atom_site_disorder_assembly
_atom_site_disorder_group
O33 O 0.2695(9) 0.405(8) 0.4879(12) 0.160(13) Uani 0.5 1 d . U P . .
N1 N 0.6511(3) 0.7334(18) -0.0099(3) 0.054(2) Uani 1 1 d . U . . .
H1A H 0.6494 0.5478 -0.0156 0.064 Uiso 1 1 calc R U . . .
C1 C 0.6585(3) 0.845(2) 0.0598(4) 0.056(2) Uani 1 1 d . U . . .
H1B H 0.6520 1.0541 0.0583 0.067 Uiso 1 1 calc R U . . .
O2 O 0.6682(3) 0.310(2) 0.2227(4) 0.080(2) Uani 1 1 d . U . . .
N2 N 0.6165(2) 0.8354(17) 0.1500(3) 0.0488(17) Uani 1 1 d . U . . .
H2 H 0.6243 1.0155 0.1555 0.059 Uiso 1 1 calc R U . . .
C2 C 0.7081(4) 0.797(4) 0.0934(5) 0.098(5) Uani 1 1 d . U . . .
H2A H 0.7142 0.8983 0.1364 0.148 Uiso 1 1 calc R U . . .
H2B H 0.7284 0.8685 0.0641 0.148 Uiso 1 1 calc R U . . .
H2C H 0.7134 0.5929 0.1012 0.148 Uiso 1 1 calc R U . . .
O3 O 0.7023(3) 0.563(2) 0.3103(5) 0.105(3) Uani 1 1 d . U . . .
N3 N 0.5180(2) 0.6918(17) 0.2223(3) 0.0431(16) Uani 1 1 d . U . . .
H3 H 0.5210 0.5055 0.2232 0.052 Uiso 1 1 calc R U . . .
C3 C 0.6250(4) 0.696(2) 0.0979(5) 0.060(2) Uani 1 1 d D U . . .
C6 C 0.6693(4) 0.502(3) 0.2662(6) 0.078(3) Uani 1 1 d . U . . .
C5 C 0.6246(3) 0.695(3) 0.2658(5) 0.064(2) Uani 1 1 d . U . . .
H5A H 0.6074 0.6198 0.2996 0.076 Uiso 1 1 calc R U . . .
H5B H 0.6340 0.8918 0.2788 0.076 Uiso 1 1 calc R U . . .
N5 N 0.2447(3) 0.573(3) 0.3531(5) 0.097(3) Uani 1 1 d . U . . .
H5C H 0.2263 0.4501 0.3257 0.146 Uiso 1 1 calc R U . . .
H5D H 0.2320 0.7496 0.3493 0.146 Uiso 1 1 calc R U . . .
H5E H 0.2478 0.5125 0.3964 0.146 Uiso 1 1 calc R U . . .
C4 C 0.5944(3) 0.697(2) 0.1984(4) 0.048(2) Uani 1 1 d . U . . .
H4 H 0.5873 0.4963 0.1837 0.058 Uiso 1 1 calc R U . . .
N4 N 0.4029(2) 0.8496(17) 0.1691(3) 0.0445(17) Uani 1 1 d . U . . .
H4A H 0.4066 1.0339 0.1756 0.053 Uiso 1 1 calc R U . . .
C7 C 0.5500(3) 0.848(3) 0.2053(5) 0.061(2) Uani 1 1 d D U . . .
C8 C 0.4775(2) 0.817(2) 0.2397(4) 0.050(2) Uani 1 1 d . U . . .
H8 H 0.4771 1.0270 0.2312 0.060 Uiso 1 1 calc R U . . .
C9 C 0.4757(4) 0.759(3) 0.3129(5) 0.081(4) Uani 1 1 d . U . . .
H9A H 0.5032 0.8350 0.3413 0.121 Uiso 1 1 calc R U . . .
H9B H 0.4741 0.5529 0.3200 0.121 Uiso 1 1 calc R U . . .
H9C H 0.4487 0.8501 0.3247 0.121 Uiso 1 1 calc R U . . .
C10 C 0.4360(3) 0.676(2) 0.1963(4) 0.051(2) Uani 1 1 d D U . . .
C11 C 0.3607(3) 0.747(2) 0.1291(4) 0.046(2) Uani 1 1 d . U . . .
H11 H 0.3637 0.5375 0.1225 0.055 Uiso 1 1 calc R U . . .
C14 C 0.2840(5) 0.670(5) 0.2609(6) 0.103(5) Uani 1 1 d . U . . .
H14A H 0.2619 0.5389 0.2340 0.123 Uiso 1 1 calc R U . . .
H14B H 0.2705 0.8633 0.2564 0.123 Uiso 1 1 calc R U . . .
C16 C 0.3528(3) 0.888(2) 0.0613(4) 0.051(2) Uani 1 1 d D U . . .
C21 C 0.3785(5) 0.211(4) 0.4936(5) 0.089(4) Uani 1 1 d . U . . .
H21 H 0.3727 0.4208 0.4911 0.107 Uiso 1 1 calc R U . . .
O21 O 0.3391(5) 0.082(5) 0.4728(5) 0.173(7) Uani 1 1 d . U . . .
H21A H 0.3325 -0.0184 0.5041 0.259 Uiso 1 1 calc R U . . .
C22 C 0.3962(5) 0.138(4) 0.5660(10) 0.130(6) Uiso 1 1 d D . . . .
C23 C 0.4089(6) 0.142(5) 0.4456(8) 0.112(5) Uiso 1 1 d . . . . .
C15 C 0.2904(4) 0.583(4) 0.3330(6) 0.089(4) Uani 1 1 d . U . . .
H15A H 0.3050 0.3930 0.3390 0.107 Uiso 1 1 calc R U . . .
H15B H 0.3102 0.7210 0.3614 0.107 Uiso 1 1 calc R U . . .
C13 C 0.3264(3) 0.671(3) 0.2331(5) 0.071(3) Uani 1 1 d . U . . .
H13A H 0.3374 0.4729 0.2312 0.085 Uiso 1 1 calc R U . . .
H13B H 0.3500 0.7798 0.2635 0.085 Uiso 1 1 calc R U . . .
C12 C 0.3201(3) 0.799(3) 0.1637(4) 0.061(3) Uani 1 1 d . U . . .
H12A H 0.3153 1.0067 0.1671 0.073 Uiso 1 1 calc R U . . .
H12B H 0.2924 0.7174 0.1358 0.073 Uiso 1 1 calc R U . . .
F21 F 0.4085(4) -0.140(2) 0.5753(5) 0.142(4) Uani 1 1 d D . . . .
F22 F 0.4335(5) 0.284(3) 0.5913(7) 0.202(8) Uani 1 1 d D U . . .
F23 F 0.3643(6) 0.198(3) 0.6020(4) 0.176(6) Uani 1 1 d D U . . .
F24 F 0.4495(4) 0.243(4) 0.4593(10) 0.201(7) Uani 1 1 d . . . . .
F25 F 0.4155(6) -0.124(3) 0.4398(7) 0.182(6) Uani 1 1 d . U . . .
F26 F 0.3934(4) 0.244(3) 0.3838(4) 0.144(4) Uani 1 1 d . . . . .
O1A O 0.6060(3) 0.4692(15) 0.0762(3) 0.056(2) Uani 0.864(13) 1 d D U P A 1
O4A O 0.5395(3) 1.094(2) 0.1785(6) 0.052(2) Uani 0.580(10) 1 d D U P B 1
O5A O 0.4316(5) 0.406(2) 0.2048(8) 0.045(3) Uani 0.563(17) 1 d D U P C 1
O6A O 0.3717(10) 1.134(4) 0.0548(10) 0.054(3) Uani 0.301(14) 1 d D U P D 1
O1B O 0.6461(15) 0.462(7) 0.115(2) 0.056(2) Uani 0.136(13) 1 d D U P A 2
O4B O 0.5547(5) 1.106(3) 0.2307(8) 0.052(2) Uani 0.420(10) 1 d D U P B 2
O5B O 0.4365(7) 0.415(3) 0.1732(10) 0.045(3) Uani 0.437(17) 1 d D U P C 2
O6B O 0.3418(4) 1.1496(19) 0.0583(4) 0.054(3) Uani 0.699(14) 1 d D U P D 2

loop_
_atom_site_aniso_label
_atom_site_aniso_U_11
_atom_site_aniso_U_22
_atom_site_aniso_U_33
_atom_site_aniso_U_23
_atom_site_aniso_U_13
_atom_site_aniso_U_12
O33 0.142(18) 0.21(3) 0.137(16) 0.11(2) 0.057(14) 0.050(19)
N1 0.077(5) 0.032(5) 0.051(3) -0.006(3) 0.008(3) -0.006(3)
C1 0.076(5) 0.040(6) 0.053(4) -0.004(4) 0.015(3) -0.021(4)
O2 0.078(4) 0.059(6) 0.105(5) 0.008(4) 0.018(4) -0.005(4)
N2 0.055(4) 0.023(4) 0.071(4) 0.004(3) 0.017(3) -0.002(3)
C2 0.088(6) 0.150(15) 0.056(5) -0.014(7) 0.010(4) -0.023(7)
O3 0.103(6) 0.073(6) 0.125(6) 0.009(5) -0.017(5) -0.004(5)
N3 0.039(3) 0.030(4) 0.059(4) 0.003(3) 0.005(3) 0.004(3)
C3 0.088(6) 0.027(5) 0.071(4) 0.002(4) 0.033(4) -0.011(4)
C6 0.067(5) 0.068(8) 0.097(6) 0.007(5) 0.014(5) -0.006(5)
C5 0.078(5) 0.052(7) 0.064(4) 0.014(4) 0.020(4) -0.006(4)
N5 0.085(6) 0.112(10) 0.093(6) 0.006(6) 0.009(5) -0.011(6)
C4 0.057(4) 0.027(5) 0.065(4) 0.005(3) 0.024(3) 0.001(3)
N4 0.052(3) 0.024(4) 0.055(3) 0.001(3) 0.002(3) -0.001(3)
C7 0.060(4) 0.025(5) 0.103(6) 0.008(4) 0.030(4) 0.002(3)
C8 0.039(4) 0.037(5) 0.073(4) -0.016(4) 0.006(3) -0.001(3)
C9 0.062(6) 0.109(11) 0.074(5) -0.024(5) 0.019(4) 0.006(6)
C10 0.049(4) 0.030(4) 0.074(5) -0.009(3) 0.011(3) -0.002(3)
C11 0.054(4) 0.023(5) 0.055(4) -0.002(3) -0.005(3) -0.006(3)
C14 0.091(7) 0.134(14) 0.083(6) 0.013(7) 0.015(5) -0.018(8)
C16 0.066(5) 0.034(5) 0.052(4) -0.004(4) 0.005(3) -0.007(4)
C21 0.123(9) 0.093(11) 0.057(6) -0.011(6) 0.030(5) 0.015(7)
O21 0.179(11) 0.26(2) 0.084(6) -0.017(9) 0.033(6) -0.083(12)
C15 0.081(7) 0.101(12) 0.084(6) 0.017(6) 0.013(5) -0.014(6)
C13 0.065(5) 0.080(8) 0.065(5) 0.005(5) 0.002(4) -0.010(5)
C12 0.046(4) 0.072(8) 0.061(4) -0.005(4) -0.002(3) -0.003(4)
F21 0.218(11) 0.065(7) 0.134(7) -0.001(5) 0.008(6) 0.041(7)
F22 0.229(14) 0.119(11) 0.204(12) 0.002(9) -0.103(11) 0.021(10)
F23 0.305(16) 0.150(11) 0.075(4) -0.008(5) 0.039(6) 0.098(11)
F24 0.096(7) 0.189(16) 0.311(18) 0.007(14) 0.014(8) -0.002(8)
F25 0.314(17) 0.077(9) 0.200(11) -0.008(7) 0.165(12) 0.036(9)
F26 0.177(9) 0.170(12) 0.093(5) 0.000(6) 0.042(5) 0.038(8)
O1A 0.076(5) 0.025(4) 0.070(4) -0.004(3) 0.021(3) -0.014(3)
O4A 0.053(5) 0.026(5) 0.079(5) 0.004(4) 0.016(4) 0.007(3)
O5A 0.048(5) 0.028(4) 0.057(9) -0.002(4) 0.001(7) -0.002(3)
O6A 0.079(7) 0.030(4) 0.051(4) 0.000(3) 0.009(5) -0.003(4)
O1B 0.076(5) 0.025(4) 0.070(4) -0.004(3) 0.021(3) -0.014(3)
O4B 0.053(5) 0.026(5) 0.079(5) 0.004(4) 0.016(4) 0.007(3)
O5B 0.048(5) 0.028(4) 0.057(9) -0.002(4) 0.001(7) -0.002(3)
O6B 0.079(7) 0.030(4) 0.051(4) 0.000(3) 0.009(5) -0.003(4)

loop_
_atom_type_symbol
_atom_type_description
_atom_type_scat_dispersion_real
_atom_type_scat_dispersion_imag
_atom_type_scat_source
C C 0.0070 0.0030 'International Tables Vol C Tables 4.2.6.8 and 6.1.1.4'
H H 0.0000 0.0000 'International Tables Vol C Tables 4.2.6.8 and 6.1.1.4'
N N 0.0130 0.0070 'International Tables Vol C Tables 4.2.6.8 and 6.1.1.4'
O O 0.0210 0.0120 'International Tables Vol C Tables 4.2.6.8 and 6.1.1.4'
F F 0.0330 0.0200 'International Tables Vol C Tables 4.2.6.8 and 6.1.1.4'

loop_
_geom_angle_atom_site_label_1
_geom_angle_atom_site_label_2
_geom_angle_atom_site_label_3
_geom_angle
_geom_angle_site_symmetry_1
C16 N1 C1 123.8(9) 2_655
C16 N1 H1A 118.1 2_655
C1 N1 H1A 118.1 .
N1 C1 C2 109.7(9) .
N1 C1 C3 108.5(8) .
C2 C1 C3 111.8(9) .
N1 C1 H1B 108.9 .
C2 C1 H1B 108.9 .
C3 C1 H1B 108.9 .
C3 N2 C4 120.4(9) .
C3 N2 H2 119.8 .
C4 N2 H2 119.8 .
C1 C2 H2A 109.5 .
C1 C2 H2B 109.5 .
H2A C2 H2B 109.5 .
C1 C2 H2C 109.5 .
H2A C2 H2C 109.5 .
H2B C2 H2C 109.5 .
C7 N3 C8 121.4(9) .
C7 N3 H3 119.3 .
C8 N3 H3 119.3 .
O1A C3 N2 124.8(9) .
O1B C3 N2 112(2) .
O1A C3 C1 120.5(9) .
O1B C3 C1 101(2) .
N2 C3 C1 114.6(9) .
O3 C6 O2 125.9(12) .
O3 C6 C5 115.1(12) .
O2 C6 C5 119.0(10) .
C4 C5 C6 111.8(9) .
C4 C5 H5A 109.3 .
C6 C5 H5A 109.3 .
C4 C5 H5B 109.3 .
C6 C5 H5B 109.3 .
H5A C5 H5B 107.9 .
C15 N5 H5C 109.5 .
C15 N5 H5D 109.5 .
H5C N5 H5D 109.5 .
C15 N5 H5E 109.5 .
H5C N5 H5E 109.5 .
H5D N5 H5E 109.5 .
N2 C4 C5 110.6(7) .
N2 C4 C7 111.4(8) .
C5 C4 C7 108.0(8) .
N2 C4 H4 108.9 .
C5 C4 H4 108.9 .
C7 C4 H4 108.9 .
C10 N4 C11 122.3(8) .
C10 N4 H4A 118.8 .
C11 N4 H4A 118.8 .
O4A C7 N3 118.8(9) .
N3 C7 O4B 116.6(10) .
O4A C7 C4 121.7(9) .
N3 C7 C4 116.9(10) .
O4B C7 C4 115.6(10) .
N3 C8 C9 110.0(7) .
N3 C8 C10 107.9(7) .
C9 C8 C10 108.4(8) .
N3 C8 H8 110.2 .
C9 C8 H8 110.2 .
C10 C8 H8 110.2 .
C8 C9 H9A 109.5 .
C8 C9 H9B 109.5 .
H9A C9 H9B 109.5 .
C8 C9 H9C 109.5 .
H9A C9 H9C 109.5 .
H9B C9 H9C 109.5 .
O5A C10 N4 125.2(10) .
O5B C10 N4 118.9(11) .
O5A C10 C8 116.1(10) .
O5B C10 C8 123.3(11) .
N4 C10 C8 115.9(9) .
N4 C11 C16 110.0(7) .
N4 C11 C12 111.7(7) .
C16 C11 C12 110.0(7) .
N4 C11 H11 108.4 .
C16 C11 H11 108.4 .
C12 C11 H11 108.4 .
C13 C14 C15 114.0(11) .
C13 C14 H14A 108.8 .
C15 C14 H14A 108.8 .
C13 C14 H14B 108.8 .
C15 C14 H14B 108.8 .
H14A C14 H14B 107.6 .
N1 C16 O6B 122.4(9) 2_655
N1 C16 O6A 114.1(12) 2_655
N1 C16 C11 118.4(9) 2_655
O6B C16 C11 117.8(8) .
O6A C16 C11 118.9(11) .
O21 C21 C23 107.6(13) .
O21 C21 C22 109.9(13) .
C23 C21 C22 116.1(13) .
O21 C21 H21 107.6 .
C23 C21 H21 107.6 .
C22 C21 H21 107.6 .
C21 O21 H21A 109.5 .
F23 C22 F22 108.0(18) .
F23 C22 F21 109.2(15) .
F22 C22 F21 105.1(15) .
F23 C22 C21 109.0(13) .
F22 C22 C21 112.2(15) .
F21 C22 C21 113.2(14) .
F25 C23 F24 103(2) .
F25 C23 F26 107.3(17) .
F24 C23 F26 102.9(17) .
F25 C23 C21 113.4(16) .
F24 C23 C21 116.3(17) .
F26 C23 C21 112.7(15) .
N5 C15 C14 108.2(10) .
N5 C15 H15A 110.1 .
C14 C15 H15A 110.1 .
N5 C15 H15B 110.1 .
C14 C15 H15B 110.1 .
H15A C15 H15B 108.4 .
C14 C13 C12 112.7(9) .
C14 C13 H13A 109.0 .
C12 C13 H13A 109.0 .
C14 C13 H13B 109.0 .
C12 C13 H13B 109.0 .
H13A C13 H13B 107.8 .
C13 C12 C11 112.9(8) .
C13 C12 H12A 109.0 .
C11 C12 H12A 109.0 .
C13 C12 H12B 109.0 .
C11 C12 H12B 109.0 .
H12A C12 H12B 107.8 .

loop_
_geom_bond_atom_site_label_1
_geom_bond_atom_site_label_2
_geom_bond_distance
_geom_bond_site_symmetry_2
N1 C16 1.255(12) 2_655
N1 C1 1.483(12) .
N1 H1A 0.8800 .
C1 C2 1.527(16) .
C1 C3 1.535(14) .
C1 H1B 1.0000 .
O2 C6 1.259(16) .
N2 C3 1.304(13) .
N2 C4 1.429(11) .
N2 H2 0.8800 .
C2 H2A 0.9800 .
C2 H2B 0.9800 .
C2 H2C 0.9800 .
O3 C6 1.236(15) .
N3 C7 1.298(13) .
N3 C8 1.443(12) .
N3 H3 0.8800 .
C3 O1A 1.250(12) .
C3 O1B 1.28(3) .
C6 C5 1.607(17) .
C5 C4 1.493(13) .
C5 H5A 0.9900 .
C5 H5B 0.9900 .
N5 C15 1.488(17) .
N5 H5C 0.9100 .
N5 H5D 0.9100 .
N5 H5E 0.9100 .
C4 C7 1.526(14) .
C4 H4 1.0000 .
N4 C10 1.319(12) .
N4 C11 1.448(10) .
N4 H4A 0.8800 .
C7 O4A 1.294(15) .
C7 O4B 1.315(18) .
C8 C9 1.515(15) .
C8 C10 1.531(12) .
C8 H8 1.0000 .
C9 H9A 0.9800 .
C9 H9B 0.9800 .
C9 H9C 0.9800 .
C10 O5A 1.292(15) .
C10 O5B 1.314(17) .
C11 C16 1.502(13) .
C11 C12 1.523(13) .
C11 H11 1.0000 .
C14 C13 1.473(18) .
C14 C15 1.493(18) .
C14 H14A 0.9900 .
C14 H14B 0.9900 .
C16 N1 1.255(12) 2_655
C16 O6B 1.272(13) .
C16 O6A 1.30(2) .
C21 O21 1.321(19) .
C21 C23 1.48(2) .
C21 C22 1.50(2) .
C21 H21 1.0000 .
O21 H21A 0.8400 .
C22 F23 1.328(16) .
C22 F22 1.329(17) .
C22 F21 1.360(17) .
C23 F25 1.28(2) .
C23 F24 1.28(2) .
C23 F26 1.341(19) .
C15 H15A 0.9900 .
C15 H15B 0.9900 .
C13 C12 1.507(15) .
C13 H13A 0.9900 .
C13 H13B 0.9900 .
C12 H12A 0.9900 .
C12 H12B 0.9900 .
